data_2101392
loop_
_publ_author_name
'Wojtczak, A.'
'Cody, V.'

_publ_section_title
;
 Structure-activity relationships of inotropic bipyridines:
 crystallographic analysis of four milrinone analogues
;
_journal_issue 6
_journal_name_full 'Acta Crystallographica Section B'
_journal_page_first 981
_journal_page_last 986
_journal_paper_doi 10.1107/S0108768195000395
_journal_volume 51
_journal_year 1995
_chemical_formula_moiety 'C12 H9 N3 O1'
_chemical_formula_sum 'C12 H9 N3 O'
_chemical_formula_weight 211.23
_symmetry_cell_setting monoclinic
_symmetry_space_group_name_Hall '-C 2yc'
_symmetry_space_group_name_H-M 'C 1 2/c 1'
_cell_angle_alpha 90.
_cell_angle_beta 95.600(10)
_cell_angle_gamma 90.
_cell_formula_units_Z 8
_cell_length_a 13.152(2)
_cell_length_b 8.987(2)
_cell_length_c 16.538
_cell_volume 1945.4(5)
_diffrn_radiation_type Mo
_diffrn_radiation_wavelength 0.71073
_exptl_absorpt_coefficient_mu 0.090
_exptl_crystal_density_diffrn 1.442
_exptl_crystal_F_000 880
_cod_data_source_file bk0018.cif
_cod_data_source_block bk0018a
_cod_original_formula_sum 'C12 H9 N3 O1'
_cod_database_code 2101392

loop_
_atom_site_label
_atom_site_fract_x
_atom_site_fract_y
_atom_site_fract_z
C(1) .6271(2) .2826(2) .37940(10)
C(2) .6298(2) .3590(3) .30780(10)
N(3) .62970(10) .2897(2) .23600(10)
C(4) .6313(2) .1373(3) .22470(10)
O(4) .63590(10) .0825(2) .15720(10)
C(5) .6275(2) .0553(2) .29950(10)
C(51) .6274(2) -.1046(3) .29410(10)
N(52) .6280(2) -.2321(2) .29110(10)
C(6) .6255(2) .1256(3) .37270(10)
C(1') .6294(2) .3641(2) .45760(10)
C(2') .5757(2) .3190(3) .52220(10)
C(21') .5091(2) .1842(3) .52220(10)
C(3') .5830(2) .4096(3) .59150(10)
N(4') .6362(2) .5343(2) .59990(10)
C(5') .6870(2) .5768(3) .53860(10)
C(6') .6870(2) .4958(3) .46750(10)
H(2) .630(2) .462(3) .3050(10)
H(3) .636(2) .346(3) .194(2)
H(6) .621(2) .067(3) .422(2)
H(21'A) .550(3) .100(4) .538(2)
H(21'B) .456(2) .202(3) .560(2)
H(21'C) .477(2) .164(3) .465(2)
H(3') .549(2) .376(3) .632(2)
H(5') .726(2) .671(3) .548(2)
H(6') .731(2) .531(3) .426(2)

loop_
_geom_angle_atom_site_label_1
_geom_angle_atom_site_label_2
_geom_angle_atom_site_label_3
_geom_angle
C(2) C(1) C(6) 115.6(2)
C(2) C(1) C(1') 120.4(2)
C(6) C(1) C(1') 124.0(2)
C(1) C(2) N(3) 122.3(2)
C(2) N(3) C(4) 125.5(2)
N(3) C(4) O(4) 121.6(2)
N(3) C(4) C(5) 112.8(2)
O(4) C(4) C(5) 125.6(2)
C(4) C(5) C(6) 121.8(2)
C(4) C(5) C(51) 117.1(2)
C(51) C(5) C(6) 121.1(2)
C(5) C(51) N(52) 178.8(2)
C(5) C(6) C(1) 121.9(2)
C(1) C(1') C(2') 123.7(2)
C(1) C(1') C(6') 118.7(2)
C(2') C(1') C(6') 117.3(2)
C(1') C(2') C(3') 117.2(2)
C(1') C(2') C(21') 124.9(2)
C(21') C(2') C(3') 117.5(2)
C(2') C(3') N(4') 124.8(2)
C(3') N(4') C(5') 117.8(2)
N(4') C(5') C(6') 122.8(2)
C(1') C(6') C(5') 119.7(2)

loop_
_geom_bond_atom_site_label_1
_geom_bond_atom_site_label_2
_geom_bond_distance
C(1) C(2) 1.372(3)
C(1) C(6) 1.415(3)
C(1) C(1') 1.484(3)
C(2) N(3) 1.341(3)
N(3) C(4) 1.382(3)
C(4) C(5) 1.445(3)
C(4) O(4) 1.228(3)
C(5) C(6) 1.369(3)
C(5) C(51) 1.439(3)
C(51) N(52) 1.147(3)
C(1') C(2') 1.397(3)
C(1') C(6') 1.406(3)
C(2') C(3') 1.401(3)
C(2') C(21') 1.495(4)
C(3') N(4') 1.321(3)
N(4') C(5') 1.321(3)
C(5') C(6') 1.382(3)
